data_2014218
loop_
_publ_author_name
'Yang, E.'
'Li, Zhao-Ji'
'Zhang, Jian'
'Chen, Yu-Biao'
'Yao, Yuan-Gen'

_publ_section_title
;
 Bis(\m-ethyl pyridine-2,6-dicarboxylato)bis[diaquachlorocadmium(II)]
 dihydrate
;
_journal_issue 9
_journal_name_full 'Acta Crystallographica Section C'
_journal_page_first m457
_journal_page_last m459
_journal_paper_doi 10.1107/S0108270104017378
_journal_volume 60
_journal_year 2004
_chemical_formula_iupac '[Cd2 (C9 H8 N O4)2 Cl2 (H2 O)4] , 2H2 O'
_chemical_formula_moiety 'C18 H24 Cd2 Cl2 N2 O12 , 2H2 O'
_chemical_formula_sum 'C18 H28 Cd2 Cl2 N2 O14'
_chemical_formula_weight 792.12
_chemical_name_systematic
;bis[\m-6-(ethoxycarbonyl)pyridine-2-carboxylato]-
1:2\k^4^O^6^,N,O^2^:O^2^;1:2\k^4^O^2^:O^2^,N,O^6^-bis[diaquachlorocadmium(II)]
dihydrate
;
_space_group_IT_number 2
_symmetry_cell_setting triclinic
_symmetry_space_group_name_Hall '-P 1'
_symmetry_space_group_name_H-M 'P -1'
_atom_sites_solution_hydrogens geom
_atom_sites_solution_primary direct
_atom_sites_solution_secondary difmap
_audit_creation_method SHELXL97
_cell_angle_alpha 64.042(2)
_cell_angle_beta 77.298(2)
_cell_angle_gamma 72.810(2)
_cell_formula_units_Z 1
_cell_length_a 6.8414(6)
_cell_length_b 10.7408(9)
_cell_length_c 10.7597(9)
_cell_measurement_reflns_used 2630
_cell_measurement_temperature 293(2)
_cell_measurement_theta_max 25.05
_cell_measurement_theta_min 2.12
_cell_volume 675.34(10)
_computing_cell_refinement 'SMART and SAINT (Siemens, 1994)'
_computing_data_collection 'SMART (Siemens, 1996)'
_computing_data_reduction 'XPREP in SHELXTL (Siemens, 1994)'
_computing_molecular_graphics SHELXTL
_computing_publication_material SHELXTL
_computing_structure_refinement SHELXTL
_computing_structure_solution SHELXTL
_diffrn_ambient_temperature 293(2)
_diffrn_measured_fraction_theta_full 0.990
_diffrn_measured_fraction_theta_max 0.990
_diffrn_measurement_device_type 'Siemens SMART CCD area-detector'
_diffrn_measurement_method '\f and \w'
_diffrn_radiation_monochromator graphite
_diffrn_radiation_source 'fine-focus sealed tube'
_diffrn_radiation_type MoK\a
_diffrn_radiation_wavelength 0.71073
_diffrn_reflns_av_R_equivalents 0.0208
_diffrn_reflns_av_sigmaI/netI 0.0321
_diffrn_reflns_limit_h_max 8
_diffrn_reflns_limit_h_min -6
_diffrn_reflns_limit_k_max 12
_diffrn_reflns_limit_k_min -12
_diffrn_reflns_limit_l_max 12
_diffrn_reflns_limit_l_min -11
_diffrn_reflns_number 3540
_diffrn_reflns_theta_full 25.05
_diffrn_reflns_theta_max 25.05
_diffrn_reflns_theta_min 2.12
_diffrn_standards_decay_% 0
_diffrn_standards_interval_count 0
_diffrn_standards_interval_time 0
_diffrn_standards_number 0
_exptl_absorpt_coefficient_mu 1.841
_exptl_absorpt_correction_T_max 0.620
_exptl_absorpt_correction_T_min 0.416
_exptl_absorpt_correction_type multi-scan
_exptl_absorpt_process_details '(SADABS; Sheldrick, 1996)'
_exptl_crystal_colour 'pale red'
_exptl_crystal_density_diffrn 1.948
_exptl_crystal_density_meas ?
_exptl_crystal_density_method 'not measured'
_exptl_crystal_description prism
_exptl_crystal_F_000 392
_exptl_crystal_size_max 0.60
_exptl_crystal_size_mid 0.28
_exptl_crystal_size_min 0.26
_refine_diff_density_max 1.036
_refine_diff_density_min -0.510
_refine_ls_extinction_method none
_refine_ls_goodness_of_fit_ref 1.038
_refine_ls_hydrogen_treatment mixed
_refine_ls_matrix_type full
_refine_ls_number_parameters 190
_refine_ls_number_reflns 2371
_refine_ls_number_restraints 8
_refine_ls_restrained_S_all 1.037
_refine_ls_R_factor_gt 0.0327
_refine_ls_shift/su_max 0.005
_refine_ls_shift/su_mean 0.000
_refine_ls_structure_factor_coef Fsqd
_refine_ls_weighting_details 'calc w = 1/[\s^2^(Fo^2^)+(0.0526P)^2^+0.9504P] where P=(Fo^2^+2Fc^2^)/3'
_refine_ls_weighting_scheme calc
_refine_ls_wR_factor_gt 0.0838
_refine_ls_wR_factor_ref 0.0892
_reflns_number_gt 2167
_reflns_number_total 2371
_reflns_threshold_expression I>2\s(I)
_cod_data_source_file ob1187.cif
_cod_data_source_block I
_cod_depositor_comments
;
The following automatic conversions were performed:
'_symmetry_cell_setting' value 'Triclinic' changed to 'triclinic'
according to '/home/saulius/struct/CIF-dictionaries/cif_core.dic'
dictionary named 'cif_core.dic' version 2.4.1 from 2010-06-29.

Automatic conversion script
Id: cif_fix_enum 1527 2010-12-29 10:47:43Z saulius 

The following automatic conversions were performed:

'_symmetry_cell_setting' value 'Triclinic' changed to 'triclinic'
according to /home/saulius/struct/CIF-dictionaries/cif_core.dic
dictionary named 'cif_core.dic' version 2.4.1 from 2010-06-29.

Automatic conversion script
Id: cif_fix_values 1715 2011-07-08 13:25:40Z adriana 

The following automatic conversions were performed:

'_exptl_crystal_density_meas' value 'not measured' was changed to '?'
- the value is perceived as not measured.

Automatic conversion script
Id: cif_fix_values 3008 2015-01-20 13:52:24Z robertas 
;
_cod_original_cell_volume 675.35(10)
_cod_original_sg_symbol_H-M P-1
_cod_database_code 2014218
_cod_database_fobs_code 2014218

loop_
_symmetry_equiv_pos_as_xyz
'x, y, z'
'-x, -y, -z'

loop_
_atom_site_label
_atom_site_fract_x
_atom_site_fract_y
_atom_site_fract_z
_atom_site_U_iso_or_equiv
_atom_site_adp_type
_atom_site_calc_flag
_atom_site_refinement_flags
_atom_site_occupancy
_atom_site_disorder_assembly
_atom_site_disorder_group
_atom_site_type_symbol
Cd1 0.45433(5) 0.43106(3) 0.19947(3) 0.03411(14) Uani d . 1 . . Cd
Cl1 0.83742(19) 0.31815(14) 0.21558(14) 0.0552(3) Uani d . 1 . . Cl
O1 0.3240(6) 0.3240(4) 0.4591(3) 0.0499(8) Uani d . 1 . . O
O1W 0.1843(8) 0.5909(5) 0.5204(4) 0.0740(12) Uani d D 1 . . O
H1WA 0.163(14) 0.512(4) 0.558(7) 0.111 Uiso d D 1 . . H
H1WB 0.194(13) 0.601(8) 0.589(5) 0.111 Uiso d D 1 . . H
O2 0.1937(5) 0.1439(4) 0.6230(3) 0.0465(8) Uani d . 1 . . O
O3 0.4860(6) 0.2007(4) -0.0596(3) 0.0538(9) Uani d . 1 . . O
O4 0.4818(5) 0.3709(3) 0.0062(3) 0.0366(7) Uani d . 1 . . O
O3W 0.4605(7) 0.5828(4) 0.2935(4) 0.0607(10) Uani d D 1 . . O
H3WB 0.346(6) 0.627(7) 0.260(6) 0.091 Uiso d D 1 . . H
H3WA 0.405(9) 0.586(8) 0.370(4) 0.091 Uiso d D 1 . . H
O2W 0.1129(5) 0.5447(4) 0.1382(4) 0.0493(8) Uani d D 1 . . O
H2WB 0.108(10) 0.581(7) 0.055(2) 0.074 Uiso d D 1 . . H
H2WA 0.030(8) 0.498(6) 0.153(7) 0.074 Uiso d D 1 . . H
N1 0.3624(5) 0.2148(4) 0.2701(3) 0.0305(7) Uani d . 1 . . N
C1 0.2950(6) 0.1411(4) 0.4018(4) 0.0318(9) Uani d . 1 . . C
C2 0.2521(7) 0.0094(5) 0.4442(5) 0.0381(10) Uani d . 1 . . C
H2 0.2075 -0.0404 0.5366 0.046 Uiso calc R 1 . . H
C3 0.2769(7) -0.0462(5) 0.3465(5) 0.0414(10) Uani d . 1 . . C
H3 0.2487 -0.1342 0.3720 0.050 Uiso calc R 1 . . H
C4 0.3443(7) 0.0305(5) 0.2099(5) 0.0387(10) Uani d . 1 . . C
H4 0.3622 -0.0055 0.1427 0.046 Uiso calc R 1 . . H
C5 0.3848(6) 0.1615(4) 0.1749(4) 0.0320(9) Uani d . 1 . . C
C6 0.2720(7) 0.2138(5) 0.4964(4) 0.0374(10) Uani d . 1 . . C
C7 0.4579(7) 0.2511(4) 0.0274(4) 0.0322(9) Uani d . 1 . . C
C8 0.1609(10) 0.2139(7) 0.7226(6) 0.0605(14) Uani d . 1 . . C
H8A 0.2895 0.2300 0.7298 0.073 Uiso calc R 1 . . H
H8B 0.0624 0.3046 0.6913 0.073 Uiso calc R 1 . . H
C9 0.0828(10) 0.1165(7) 0.8565(6) 0.0710(17) Uani d . 1 . . C
H9A 0.0600 0.1564 0.9242 0.106 Uiso calc R 1 . . H
H9B 0.1814 0.0272 0.8857 0.106 Uiso calc R 1 . . H
H9C -0.0445 0.1019 0.8477 0.106 Uiso calc R 1 . . H

loop_
_atom_site_aniso_label
_atom_site_aniso_U_11
_atom_site_aniso_U_22
_atom_site_aniso_U_33
_atom_site_aniso_U_12
_atom_site_aniso_U_13
_atom_site_aniso_U_23
Cd1 0.0430(2) 0.0331(2) 0.03061(19) -0.01426(14) -0.00153(13) -0.01420(14)
Cl1 0.0385(6) 0.0551(7) 0.0615(8) -0.0117(5) -0.0114(5) -0.0106(6)
O1 0.071(2) 0.050(2) 0.0363(18) -0.0289(18) 0.0050(16) -0.0198(16)
O1W 0.086(3) 0.075(3) 0.054(2) -0.013(3) 0.000(2) -0.027(2)
O2 0.055(2) 0.052(2) 0.0333(17) -0.0209(16) 0.0020(14) -0.0142(15)
O3 0.092(3) 0.0413(18) 0.0374(18) -0.0270(18) 0.0042(17) -0.0212(15)
O4 0.0541(19) 0.0296(15) 0.0286(15) -0.0151(13) -0.0006(13) -0.0120(12)
O3W 0.100(3) 0.053(2) 0.039(2) -0.032(2) 0.0031(18) -0.0241(18)
O2W 0.0424(19) 0.046(2) 0.056(2) -0.0072(15) -0.0055(17) -0.0190(18)
N1 0.0307(18) 0.0324(18) 0.0301(17) -0.0109(14) -0.0031(14) -0.0116(15)
C1 0.027(2) 0.035(2) 0.031(2) -0.0098(16) -0.0014(16) -0.0098(18)
C2 0.035(2) 0.038(2) 0.036(2) -0.0146(18) 0.0001(18) -0.0068(19)
C3 0.046(3) 0.032(2) 0.048(3) -0.018(2) -0.003(2) -0.012(2)
C4 0.046(3) 0.035(2) 0.041(2) -0.0118(19) -0.0029(19) -0.019(2)
C5 0.032(2) 0.030(2) 0.035(2) -0.0058(16) -0.0055(17) -0.0141(18)
C6 0.036(2) 0.044(3) 0.031(2) -0.0125(19) -0.0011(17) -0.0119(19)
C7 0.039(2) 0.028(2) 0.033(2) -0.0105(17) -0.0004(17) -0.0148(17)
C8 0.068(4) 0.068(4) 0.051(3) -0.025(3) -0.002(3) -0.024(3)
C9 0.075(4) 0.087(5) 0.043(3) -0.016(3) 0.006(3) -0.027(3)

loop_
_atom_type_symbol
_atom_type_description
_atom_type_scat_dispersion_real
_atom_type_scat_dispersion_imag
_atom_type_scat_source
N N 0.0061 0.0033 'International Tables Vol C Tables 4.2.6.8 and 6.1.1.4'
H H 0.0000 0.0000 'International Tables Vol C Tables 4.2.6.8 and 6.1.1.4'
O O 0.0106 0.0060 'International Tables Vol C Tables 4.2.6.8 and 6.1.1.4'
C C 0.0033 0.0016 'International Tables Vol C Tables 4.2.6.8 and 6.1.1.4'
Cl Cl 0.1484 0.1585 'International Tables Vol C Tables 4.2.6.8 and 6.1.1.4'
Cd Cd -0.8075 1.2024 'International Tables Vol C Tables 4.2.6.8 and 6.1.1.4'

loop_
_geom_angle_atom_site_label_1
_geom_angle_atom_site_label_2
_geom_angle_atom_site_label_3
_geom_angle_site_symmetry_1
_geom_angle_site_symmetry_3
_geom_angle
_geom_angle_publ_flag
O3W Cd1 N1 . . 138.56(13) yes
O3W Cd1 O4 . 2_665 80.15(12) yes
N1 Cd1 O4 . 2_665 140.12(11) yes
O3W Cd1 O2W . . 93.61(15) yes
N1 Cd1 O2W . . 87.04(12) yes
O4 Cd1 O2W 2_665 . 79.79(12) yes
O3W Cd1 O4 . . 152.23(12) yes
N1 Cd1 O4 . . 68.90(10) yes
O4 Cd1 O4 2_665 . 72.08(11) yes
O2W Cd1 O4 . . 82.20(12) yes
O3W Cd1 Cl1 . . 92.68(12) yes
N1 Cd1 Cl1 . . 94.23(9) yes
O4 Cd1 Cl1 2_665 . 92.37(8) yes
O2W Cd1 Cl1 . . 168.95(10) yes
O4 Cd1 Cl1 . . 88.01(8) yes
O3W Cd1 O1 . . 72.30(12) yes
N1 Cd1 O1 . . 66.27(11) yes
O4 Cd1 O1 2_665 . 150.56(10) yes
O2W Cd1 O1 . . 91.60(13) yes
O4 Cd1 O1 . . 134.99(10) yes
Cl1 Cd1 O1 . . 98.97(9) yes
C6 O1 Cd1 . . 114.4(3) no
H1WA O1W H1WB . . 99(7) no
C6 O2 C8 . . 115.4(4) no
C7 O4 Cd1 . 2_665 132.6(3) no
C7 O4 Cd1 . . 119.4(3) no
Cd1 O4 Cd1 2_665 . 107.92(11) yes
Cd1 O3W H3WB . . 83(5) no
Cd1 O3W H3WA . . 129(5) no
H3WB O3W H3WA . . 89(3) no
Cd1 O2W H2WB . . 112(5) no
Cd1 O2W H2WA . . 121(5) no
H2WB O2W H2WA . . 94(7) no
C5 N1 C1 . . 119.2(4) no
C5 N1 Cd1 . . 118.1(3) no
C1 N1 Cd1 . . 122.7(3) no
N1 C1 C2 . . 122.3(4) no
N1 C1 C6 . . 113.8(4) no
C2 C1 C6 . . 123.9(4) no
C3 C2 C1 . . 118.6(4) no
C3 C2 H2 . . 120.7 no
C1 C2 H2 . . 120.7 no
C2 C3 C4 . . 119.3(4) no
C2 C3 H3 . . 120.3 no
C4 C3 H3 . . 120.3 no
C3 C4 C5 . . 119.1(4) no
C3 C4 H4 . . 120.5 no
C5 C4 H4 . . 120.5 no
N1 C5 C4 . . 121.6(4) no
N1 C5 C7 . . 116.7(3) no
C4 C5 C7 . . 121.7(4) no
O1 C6 O2 . . 124.5(4) no
O1 C6 C1 . . 122.6(4) no
O2 C6 C1 . . 112.8(4) no
O3 C7 O4 . . 126.6(4) no
O3 C7 C5 . . 117.1(4) no
O4 C7 C5 . . 116.3(3) no
C9 C8 O2 . . 106.2(5) no
C9 C8 H8A . . 110.5 no
O2 C8 H8A . . 110.5 no
C9 C8 H8B . . 110.5 no
O2 C8 H8B . . 110.5 no
H8A C8 H8B . . 108.7 no
C8 C9 H9A . . 109.5 no
C8 C9 H9B . . 109.5 no
H9A C9 H9B . . 109.5 no
C8 C9 H9C . . 109.5 no
H9A C9 H9C . . 109.5 no
H9B C9 H9C . . 109.5 no

loop_
_geom_bond_atom_site_label_1
_geom_bond_atom_site_label_2
_geom_bond_site_symmetry_2
_geom_bond_distance
_geom_bond_publ_flag
Cd1 O3W . 2.277(4) yes
Cd1 N1 . 2.340(3) yes
Cd1 O4 2_665 2.370(3) yes
Cd1 O2W . 2.381(4) yes
Cd1 O4 . 2.389(3) yes
Cd1 Cl1 . 2.5508(13) yes
Cd1 O1 . 2.573(3) yes
O1 C6 . 1.208(6) yes
O1W H1WA . 0.81(6) yes
O1W H1WB . 0.81(7) yes
O2 C6 . 1.314(5) yes
O2 C8 . 1.505(6) yes
O3 C7 . 1.228(5) yes
O4 C7 . 1.259(5) yes
O4 Cd1 2_665 2.370(3) yes
O3W H3WB . 0.85(6) no
O3W H3WA . 0.84(5) no
O2W H2WB . 0.81(2) no
O2W H2WA . 0.81(6) no
N1 C5 . 1.339(5) no
N1 C1 . 1.340(5) no
C1 C2 . 1.384(6) no
C1 C6 . 1.491(6) no
C2 C3 . 1.379(7) no
C2 H2 . 0.9300 no
C3 C4 . 1.384(6) no
C3 H3 . 0.9300 no
C4 C5 . 1.385(6) no
C4 H4 . 0.9300 no
C5 C7 . 1.515(6) no
C8 C9 . 1.459(8) no
C8 H8A . 0.9700 no
C8 H8B . 0.9700 no
C9 H9A . 0.9600 no
C9 H9B . 0.9600 no
C9 H9C . 0.9600 no

loop_
_geom_hbond_atom_site_label_D
_geom_hbond_atom_site_label_H
_geom_hbond_atom_site_label_A
_geom_hbond_site_symmetry_A
_geom_hbond_distance_DH
_geom_hbond_distance_HA
_geom_hbond_distance_DA
_geom_hbond_angle_DHA
O2W H2WB Cl1 2_665 0.81(2) 2.61(2) 3.405(4) 170(6)
O2W H2WA Cl1 1_455 0.81(6) 2.43(6) 3.227(4) 168(6)
O1W H1WB Cl1 2_666 0.81(6) 2.55(7) 3.348(5) 167(8)
O1W H1WA O1 . 0.81(7) 2.54(6) 3.054(6) 123(7)
O3W H3WA O1W . 0.84(5) 1.96(6) 2.757(6) 158(7)
